data_7221202
loop_
_publ_author_name
'Deller, K.'
'Eisenmann, B.'

_publ_section_title
;
 Ternaere Erdalkali-Element(V)-Verbindungen A Mg2 B2 mit A = Ca, Sr, Ba
 und B = As, Sb, Bi
;
_journal_name_full
;
Zeitschrift fuer Naturforschung, Teil B. Anorganische Chemie, Organische 
Chemie (2,1947-32,1977)
;
_journal_page_first 612
_journal_page_last 616
_journal_volume 32
_journal_year 1977
_chemical_formula_sum 'Ba Mg2 Sb2'
_space_group_IT_number 164
_symmetry_space_group_name_Hall '-P 3 2"'
_symmetry_space_group_name_H-M 'P -3 m 1'
_cell_angle_alpha 90
_cell_angle_beta 90
_cell_angle_gamma 120
_cell_formula_units_Z 1
_cell_length_a 4.77
_cell_length_b 4.77
_cell_length_c 8.1
_cell_volume 159.607
_citation_journal_id_ASTM ZENBAX
_cod_data_source_file Deller_ZENBAX_1977_145.cif
_cod_data_source_block Ba1Mg2Sb2
_cod_original_cell_volume 159.6072
_cod_original_formula_sum 'Ba1 Mg2 Sb2'
_cod_database_code 7221202

loop_
_symmetry_equiv_pos_as_xyz
x,y,z
-y,x-y,z
-x+y,-x,z
y,x,-z
-x,-x+y,-z
x-y,-y,-z
-x,-y,-z
y,-x+y,-z
x-y,x,-z
-y,-x,z
x,x-y,z
-x+y,y,z

loop_
_atom_site_label
_atom_site_type_symbol
_atom_site_fract_x
_atom_site_fract_y
_atom_site_fract_z
_atom_site_occupancy
_atom_site_U_iso_or_equiv
Mg1 Mg 0.3333 0.6667 0.6247 1 0.0
Sb1 Sb 0.3333 0.6667 0.268 1 0.0
Ba1 Ba 0 0 0 1 0.0
